data_7249148
loop_
_publ_author_name
'Maji, Avik'
'Himaja, Ambati'
'Nikhitha, Sripathi'
'Rana, Soumitra'
'Paul, Abhik'
'Samanta, Ajeya'
'Shee, Uday'
'Mukhopadhyay, Chhanda'
'Ghosh, Balaram'
'Maity, Tapan Kumar'

_publ_section_title
;
 Synthesis and antiproliferative potency of 1,3,4-thiadiazole and
 1,3-thiazolidine-4-one based new binary heterocyclic molecules: in vitro
 cell-based anticancer studies
;
_journal_name_full 'RSC Medicinal Chemistry'
_journal_paper_doi 10.1039/D4MD00279B
_journal_year 2024
_chemical_formula_moiety 'C20 H15 Cl N4 O3 S3, 0.6[C4H8O2]'
_chemical_formula_sum 'C22.4 H19.8 Cl N4 O4.2 S3'
_chemical_formula_weight 543.85
_space_group_crystal_system triclinic
_space_group_IT_number 2
_space_group_name_Hall '-P 1'
_space_group_name_H-M_alt 'P -1'
_atom_sites_solution_hydrogens geom
_audit_creation_date 2024-06-29
_audit_creation_method
;
Olex2 1.5
(compiled 2024.02.16 svn.r378c4104 for OlexSys, GUI svn.r6928)
;
_audit_update_record
;
2024-06-29 deposited with the CCDC.	2024-07-03 downloaded from the CCDC.
;
_cell_angle_alpha 73.266(7)
_cell_angle_beta 81.446(7)
_cell_angle_gamma 85.763(6)
_cell_formula_units_Z 2
_cell_length_a 10.270(2)
_cell_length_b 10.497(2)
_cell_length_c 13.887(3)
_cell_measurement_reflns_used 7947
_cell_measurement_temperature 299.18
_cell_measurement_theta_max 27.10
_cell_measurement_theta_min 2.36
_cell_volume 1417.0(5)
_computing_cell_refinement 'SAINT V8.38A (Bruker, 2018)'
_computing_data_reduction 'SAINT V8.38A (Bruker, 2018)'
_computing_molecular_graphics 'Olex2 1.5 (Dolomanov et al., 2009)'
_computing_publication_material 'Olex2 1.5 (Dolomanov et al., 2009)'
_computing_structure_refinement 'XL  (Sheldrick, 2008)'
_computing_structure_solution 'SHELXT 2014/5 (Sheldrick, 2014)'
_diffrn_ambient_temperature 299.18
_diffrn_measured_fraction_theta_full 0.976
_diffrn_measured_fraction_theta_max 0.977
_diffrn_measurement_device_type 'Bruker APEX-II CCD'
_diffrn_measurement_method '\f and \w scans'
_diffrn_radiation_type MoK\a
_diffrn_radiation_wavelength 0.71073
_diffrn_reflns_av_R_equivalents 0.0488
_diffrn_reflns_av_unetI/netI 0.0523
_diffrn_reflns_Laue_measured_fraction_full 0.976
_diffrn_reflns_Laue_measured_fraction_max 0.977
_diffrn_reflns_limit_h_max 13
_diffrn_reflns_limit_h_min -13
_diffrn_reflns_limit_k_max 13
_diffrn_reflns_limit_k_min -11
_diffrn_reflns_limit_l_max 17
_diffrn_reflns_limit_l_min -17
_diffrn_reflns_number 16779
_diffrn_reflns_point_group_measured_fraction_full 0.976
_diffrn_reflns_point_group_measured_fraction_max 0.977
_diffrn_reflns_theta_full 25.242
_diffrn_reflns_theta_max 27.110
_diffrn_reflns_theta_min 2.691
_diffrn_source_current 1.0
_diffrn_source_power 0.05
_diffrn_source_voltage 50.0
_diffrn_standards_number 0
_exptl_absorpt_coefficient_mu 0.389
_exptl_absorpt_correction_T_max 0.7455
_exptl_absorpt_correction_T_min 0.5703
_exptl_absorpt_correction_type none
_exptl_absorpt_process_details
;
SADABS-2016/2 (Bruker,2016/2) was used for absorption correction.
wR2(int) was 0.1327 before and 0.0638 after correction.
The Ratio of minimum to maximum transmission is 0.7650.
The \l/2 correction factor is Not present.
;
_exptl_crystal_colour 'clear brownish yellow'
_exptl_crystal_colour_lustre clear
_exptl_crystal_colour_modifier brownish
_exptl_crystal_colour_primary yellow
_exptl_crystal_density_diffrn 1.275
_exptl_crystal_description block
_exptl_crystal_F_000 562
_exptl_crystal_size_max 0.3
_exptl_crystal_size_mid 0.2
_exptl_crystal_size_min 0.2
_refine_diff_density_max 0.566
_refine_diff_density_min -0.560
_refine_diff_density_rms 0.055
_refine_ls_extinction_method none
_refine_ls_goodness_of_fit_ref 1.019
_refine_ls_hydrogen_treatment constr
_refine_ls_matrix_type full
_refine_ls_number_parameters 282
_refine_ls_number_reflns 6116
_refine_ls_number_restraints 0
_refine_ls_restrained_S_all 1.019
_refine_ls_R_factor_all 0.0654
_refine_ls_R_factor_gt 0.0514
_refine_ls_shift/su_max 0.000
_refine_ls_shift/su_mean 0.000
_refine_ls_structure_factor_coef Fsqd
_refine_ls_weighting_details 'w=1/[\s^2^(Fo^2^)+(0.0903P)^2^+0.6575P] where P=(Fo^2^+2Fc^2^)/3'
_refine_ls_weighting_scheme calc
_refine_ls_wR_factor_gt 0.1523
_refine_ls_wR_factor_ref 0.1688
_reflns_Friedel_coverage 0.000
_reflns_number_gt 4733
_reflns_number_total 6116
_reflns_threshold_expression 'I > 2\s(I)'
_cod_data_source_file d4md00279b2.cif
_cod_data_source_block mo_tkm6g270624_0m_a
_cod_original_cell_volume 1416.8(5)
_cod_original_formula_sum 'C22.40 H19.80 Cl N4 O4.20 S3'
_cod_database_code 7249148
_shelx_shelxl_version_number 2016/6
_shelx_space_group_comment
;
The symmetry employed for this shelxl refinement is uniquely defined
by the following loop, which should always be used as a source of
symmetry information in preference to the above space-group names.
They are only intended as comments.
;
_shelx_estimated_absorpt_t_max 0.926
_shelx_estimated_absorpt_t_min 0.892
_olex2_refinement_description
;
1. Fixed Uiso
 At 1.2 times of:
  All C(H) groups, All C(H,H) groups, All N(H) groups
 At 1.5 times of:
  All C(H,H,H) groups, All O(H) groups
2.a Secondary CH2 refined with riding coordinates:
 C00U(H00D,H00F)
2.b Aromatic/amide H refined with riding coordinates:
 N009(H009), C00E(H00E), C00H(H00H), C00L(H00L), C00O(H00O), C00Q(H00Q),
 C00R(H00R), C00V(H00V), C00W(H00W)
2.c Idealised Me refined as rotating group:
 C00S(H00A,H00B,H00C)
2.d Idealised tetrahedral OH refined as rotating group:
 O006(H006)
;
_smtbx_masks_special_details
;
A solvent mask was calculated and 60 electrons were 
found in a volume of 454\%A^3^ in 1 void per unit cell. 
This is consistent with the presence of 
0.6[C4H8O2] per formula unit 
which account for 58 electrons 
per unit cell.
;
_smtbx_masks_void_probe_radius 1.2
_smtbx_masks_void_truncation_radius 1.2
_olex2_submission_special_instructions 'No special instructions were received'

loop_
_space_group_symop_operation_xyz
'x, y, z'
'-x, -y, -z'

loop_
_atom_site_label
_atom_site_type_symbol
_atom_site_fract_x
_atom_site_fract_y
_atom_site_fract_z
_atom_site_U_iso_or_equiv
_atom_site_adp_type
_atom_site_occupancy
_atom_site_site_symmetry_order
_atom_site_calc_flag
_atom_site_refinement_flags_posn
_atom_site_refinement_flags_adp
_atom_site_refinement_flags_occupancy
_atom_site_disorder_assembly
_atom_site_disorder_group
S001 S 0.47984(6) 0.26910(6) 0.48575(4) 0.04151(16) Uani 1 1 d . . . . .
S002 S 0.65067(6) 0.68081(6) 0.25562(5) 0.05026(18) Uani 1 1 d . . . . .
S003 S 0.45430(6) 0.86711(6) 0.13851(5) 0.05281(19) Uani 1 1 d . . . . .
Cl04 Cl 0.01691(9) 1.29452(10) -0.14085(11) 0.1238(6) Uani 1 1 d . . . . .
O005 O 0.74633(18) 0.05171(19) 0.63229(14) 0.0574(5) Uani 1 1 d . . . . .
O006 O -0.05443(18) -0.1324(2) 0.67175(17) 0.0600(5) Uani 1 1 d . . . . .
H006 H -0.103901 -0.070854 0.646567 0.090 Uiso 1 1 calc R U . . .
O007 O 0.11183(19) -0.29256(18) 0.77560(16) 0.0598(5) Uani 1 1 d . . . . .
N008 N 0.6759(2) 0.4491(2) 0.39775(15) 0.0454(5) Uani 1 1 d . . . . .
N009 N 0.7241(2) 0.2530(2) 0.51456(15) 0.0441(4) Uani 1 1 d . . . . .
H009 H 0.805058 0.273100 0.509219 0.053 Uiso 1 1 calc R U . . .
N00A N 0.4625(2) 0.5264(2) 0.34884(16) 0.0497(5) Uani 1 1 d . . . . .
N00B N 0.4056(2) 0.6330(2) 0.28253(17) 0.0515(5) Uani 1 1 d . . . . .
C00D C 0.5891(2) 0.5363(2) 0.34310(17) 0.0418(5) Uani 1 1 d . . . . .
C00E C 0.2888(2) -0.1360(2) 0.70493(17) 0.0414(5) Uani 1 1 d . . . . .
H00E H 0.349352 -0.193543 0.740990 0.050 Uiso 1 1 calc R U . . .
C00F C 0.6368(2) 0.3383(2) 0.45899(17) 0.0408(5) Uani 1 1 d . . . . .
C00G C 0.5365(2) 0.1249(2) 0.57332(17) 0.0404(5) Uani 1 1 d . . . . .
C00H C 0.4684(2) 0.0199(2) 0.63210(18) 0.0432(5) Uani 1 1 d . . . . .
H00H H 0.517512 -0.044020 0.674688 0.052 Uiso 1 1 calc R U . . .
C00I C 0.6780(2) 0.1351(2) 0.57869(18) 0.0438(5) Uani 1 1 d . . . . .
C00J C 0.2228(2) 0.9535(3) 0.0640(2) 0.0500(6) Uani 1 1 d . . . . .
C00K C 0.3304(2) -0.0111(2) 0.64064(18) 0.0424(5) Uani 1 1 d . . . . .
C00L C 0.2363(3) 0.0744(3) 0.5892(2) 0.0524(6) Uani 1 1 d . . . . .
H00L H 0.260379 0.158051 0.547443 0.063 Uiso 1 1 calc R U . . .
C00M C 0.4912(2) 0.7205(2) 0.22925(18) 0.0425(5) Uani 1 1 d . . . . .
C00N C 0.1614(2) -0.1747(2) 0.71561(18) 0.0436(5) Uani 1 1 d . . . . .
C00O C 0.1077(3) 0.0359(3) 0.5996(2) 0.0544(6) Uani 1 1 d . . . . .
H00O H 0.046513 0.094241 0.564896 0.065 Uiso 1 1 calc R U . . .
C00P C 0.0690(2) -0.0872(3) 0.66055(19) 0.0458(5) Uani 1 1 d . . . . .
C00Q C 0.2238(3) 0.9609(3) -0.0365(2) 0.0532(6) Uani 1 1 d . . . . .
H00Q H 0.267965 0.894243 -0.061796 0.064 Uiso 1 1 calc R U . . .
C00R C 0.1611(3) 1.0646(3) -0.1011(2) 0.0601(7) Uani 1 1 d . . . . .
H00R H 0.161397 1.067718 -0.168718 0.072 Uiso 1 1 calc R U . . .
C00S C 0.1934(3) -0.3758(3) 0.8442(2) 0.0650(8) Uani 1 1 d . . . . .
H00A H 0.270689 -0.404130 0.806646 0.098 Uiso 1 1 calc R U . . .
H00B H 0.145690 -0.452362 0.885298 0.098 Uiso 1 1 calc R U . . .
H00C H 0.218826 -0.327267 0.886993 0.098 Uiso 1 1 calc R U . . .
C00T C 0.0984(3) 1.1625(3) -0.0626(3) 0.0649(9) Uani 1 1 d . . . . .
C00U C 0.2834(3) 0.8372(3) 0.1358(3) 0.0730(9) Uani 1 1 d . . . . .
H00D H 0.278152 0.757672 0.114503 0.088 Uiso 1 1 calc R U . . .
H00F H 0.234970 0.822930 0.203354 0.088 Uiso 1 1 calc R U . . .
C00V C 0.1601(3) 1.0546(4) 0.1000(3) 0.0668(8) Uani 1 1 d . . . . .
H00V H 0.160096 1.051698 0.167522 0.080 Uiso 1 1 calc R U . . .
C00W C 0.0973(3) 1.1596(3) 0.0377(3) 0.0780(10) Uani 1 1 d . . . . .
H00W H 0.055037 1.227347 0.062517 0.094 Uiso 1 1 calc R U . . .

loop_
_atom_site_aniso_label
_atom_site_aniso_U_11
_atom_site_aniso_U_22
_atom_site_aniso_U_33
_atom_site_aniso_U_23
_atom_site_aniso_U_13
_atom_site_aniso_U_12
S001 0.0390(3) 0.0406(3) 0.0413(3) -0.0036(2) -0.0129(2) 0.0050(2)
S002 0.0391(3) 0.0475(3) 0.0531(4) 0.0036(3) -0.0069(3) -0.0011(3)
S003 0.0462(4) 0.0457(3) 0.0569(4) 0.0055(3) -0.0153(3) -0.0032(3)
Cl04 0.0535(5) 0.0687(6) 0.2010(13) 0.0543(7) -0.0461(6) -0.0075(4)
O005 0.0468(10) 0.0543(11) 0.0617(11) 0.0019(9) -0.0196(8) 0.0095(8)
O006 0.0402(10) 0.0592(11) 0.0737(13) -0.0045(10) -0.0158(9) 0.0021(8)
O007 0.0489(10) 0.0473(10) 0.0716(12) 0.0058(9) -0.0163(9) -0.0017(8)
N008 0.0448(11) 0.0432(11) 0.0437(11) -0.0047(8) -0.0094(9) 0.0031(8)
N009 0.0369(10) 0.0462(11) 0.0445(11) -0.0037(8) -0.0107(8) 0.0036(8)
N00A 0.0464(12) 0.0446(11) 0.0504(12) 0.0026(9) -0.0139(9) -0.0034(9)
N00B 0.0443(11) 0.0476(11) 0.0550(12) 0.0016(9) -0.0144(9) -0.0033(9)
C00D 0.0448(13) 0.0402(11) 0.0387(11) -0.0074(9) -0.0075(9) -0.0001(9)
C00E 0.0416(12) 0.0385(11) 0.0411(12) -0.0065(9) -0.0113(9) 0.0105(9)
C00F 0.0405(12) 0.0443(12) 0.0359(11) -0.0082(9) -0.0081(9) 0.0041(9)
C00G 0.0407(12) 0.0406(11) 0.0395(11) -0.0081(9) -0.0140(9) 0.0066(9)
C00H 0.0436(12) 0.0397(12) 0.0436(12) -0.0056(9) -0.0134(10) 0.0070(9)
C00I 0.0409(12) 0.0489(13) 0.0401(12) -0.0093(10) -0.0129(9) 0.0091(10)
C00J 0.0382(12) 0.0489(13) 0.0561(15) 0.0017(11) -0.0149(10) -0.0076(10)
C00K 0.0393(12) 0.0434(12) 0.0425(12) -0.0084(9) -0.0094(9) 0.0043(9)
C00L 0.0465(14) 0.0441(13) 0.0560(15) 0.0041(11) -0.0123(11) 0.0043(10)
C00M 0.0399(12) 0.0423(12) 0.0432(12) -0.0065(10) -0.0102(9) 0.0001(9)
C00N 0.0426(12) 0.0384(11) 0.0464(12) -0.0069(10) -0.0088(10) 0.0052(9)
C00O 0.0437(13) 0.0522(14) 0.0580(15) 0.0017(12) -0.0174(11) 0.0102(11)
C00P 0.0374(12) 0.0504(13) 0.0462(13) -0.0079(10) -0.0098(10) 0.0057(10)
C00Q 0.0570(15) 0.0420(13) 0.0588(15) -0.0092(11) -0.0116(12) -0.0013(11)
C00R 0.0613(17) 0.0572(16) 0.0552(16) 0.0038(13) -0.0209(13) -0.0129(13)
C00S 0.0654(18) 0.0453(14) 0.0714(19) 0.0065(13) -0.0176(15) 0.0051(13)
C00T 0.0369(13) 0.0409(14) 0.102(2) 0.0113(14) -0.0224(14) -0.0067(11)
C00U 0.0542(17) 0.0689(19) 0.079(2) 0.0189(16) -0.0290(15) -0.0166(14)
C00V 0.0588(18) 0.079(2) 0.0667(18) -0.0255(16) -0.0082(14) -0.0067(15)
C00W 0.0497(17) 0.065(2) 0.122(3) -0.038(2) 0.0022(18) 0.0005(14)

loop_
_atom_type_symbol
_atom_type_description
_atom_type_scat_dispersion_real
_atom_type_scat_dispersion_imag
_atom_type_scat_source
C C 0.0033 0.0016 'International Tables Vol C Tables 4.2.6.8 and 6.1.1.4'
H H 0.0000 0.0000 'International Tables Vol C Tables 4.2.6.8 and 6.1.1.4'
Cl Cl 0.1484 0.1585 'International Tables Vol C Tables 4.2.6.8 and 6.1.1.4'
N N 0.0061 0.0033 'International Tables Vol C Tables 4.2.6.8 and 6.1.1.4'
O O 0.0106 0.0060 'International Tables Vol C Tables 4.2.6.8 and 6.1.1.4'
S S 0.1246 0.1234 'International Tables Vol C Tables 4.2.6.8 and 6.1.1.4'

loop_
_geom_angle_atom_site_label_1
_geom_angle_atom_site_label_2
_geom_angle_atom_site_label_3
_geom_angle
_geom_angle_site_symmetry_1
_geom_angle_site_symmetry_3
_geom_angle_publ_flag
C00F S001 C00G 91.58(11) . . ?
C00M S002 C00D 86.79(11) . . ?
C00M S003 C00U 98.48(12) . . ?
C00P O006 H006 109.5 . . ?
C00N O007 C00S 117.3(2) . . ?
C00F N008 C00D 120.4(2) . . ?
C00F N009 H009 121.1 . . ?
C00I N009 H009 121.1 . . ?
C00I N009 C00F 117.9(2) . . ?
C00D N00A N00B 112.6(2) . . ?
C00M N00B N00A 112.6(2) . . ?
N008 C00D S002 118.09(18) . . ?
N00A C00D S002 113.82(17) . . ?
N00A C00D N008 128.1(2) . . ?
C00K C00E H00E 119.1 . . ?
C00N C00E H00E 119.1 . . ?
C00N C00E C00K 121.7(2) . . ?
N008 C00F S001 129.75(18) . . ?
N008 C00F N009 119.9(2) . . ?
N009 C00F S001 110.36(17) . . ?
C00H C00G S001 128.82(18) . . ?
C00H C00G C00I 121.2(2) . . ?
C00I C00G S001 109.92(17) . . ?
C00G C00H H00H 114.5 . . ?
C00G C00H C00K 131.0(2) . . ?
C00K C00H H00H 114.5 . . ?
O005 C00I N009 123.7(2) . . ?
O005 C00I C00G 126.0(2) . . ?
N009 C00I C00G 110.27(19) . . ?
C00Q C00J C00U 122.0(3) . . ?
C00Q C00J C00V 118.6(3) . . ?
C00V C00J C00U 119.4(3) . . ?
C00E C00K C00H 117.8(2) . . ?
C00L C00K C00E 117.7(2) . . ?
C00L C00K C00H 124.5(2) . . ?
C00K C00L H00L 119.6 . . ?
C00O C00L C00K 120.8(2) . . ?
C00O C00L H00L 119.6 . . ?
S002 C00M S003 120.75(14) . . ?
N00B C00M S002 114.22(18) . . ?
N00B C00M S003 125.03(19) . . ?
O007 C00N C00E 126.1(2) . . ?
O007 C00N C00P 114.6(2) . . ?
C00E C00N C00P 119.3(2) . . ?
C00L C00O H00O 119.5 . . ?
C00P C00O C00L 121.0(2) . . ?
C00P C00O H00O 119.5 . . ?
O006 C00P C00N 116.6(2) . . ?
O006 C00P C00O 123.9(2) . . ?
C00O C00P C00N 119.5(2) . . ?
C00J C00Q H00Q 119.1 . . ?
C00J C00Q C00R 121.8(3) . . ?
C00R C00Q H00Q 119.1 . . ?
C00Q C00R H00R 120.9 . . ?
C00T C00R C00Q 118.1(3) . . ?
C00T C00R H00R 120.9 . . ?
O007 C00S H00A 109.5 . . ?
O007 C00S H00B 109.5 . . ?
O007 C00S H00C 109.5 . . ?
H00A C00S H00B 109.5 . . ?
H00A C00S H00C 109.5 . . ?
H00B C00S H00C 109.5 . . ?
C00R C00T Cl04 119.8(3) . . ?
C00R C00T C00W 121.7(3) . . ?
C00W C00T Cl04 118.6(3) . . ?
S003 C00U H00D 109.6 . . ?
S003 C00U H00F 109.6 . . ?
C00J C00U S003 110.30(19) . . ?
C00J C00U H00D 109.6 . . ?
C00J C00U H00F 109.6 . . ?
H00D C00U H00F 108.1 . . ?
C00J C00V H00V 119.4 . . ?
C00W C00V C00J 121.1(3) . . ?
C00W C00V H00V 119.4 . . ?
C00T C00W H00W 120.6 . . ?
C00V C00W C00T 118.7(3) . . ?
C00V C00W H00W 120.6 . . ?

loop_
_geom_bond_atom_site_label_1
_geom_bond_atom_site_label_2
_geom_bond_distance
_geom_bond_site_symmetry_2
_geom_bond_publ_flag
S001 C00F 1.761(2) . ?
S001 C00G 1.769(2) . ?
S002 C00D 1.740(2) . ?
S002 C00M 1.727(2) . ?
S003 C00M 1.743(2) . ?
S003 C00U 1.814(3) . ?
Cl04 C00T 1.742(3) . ?
O005 C00I 1.225(3) . ?
O006 H006 0.8200 . ?
O006 C00P 1.358(3) . ?
O007 C00N 1.363(3) . ?
O007 C00S 1.422(3) . ?
N008 C00D 1.375(3) . ?
N008 C00F 1.279(3) . ?
N009 H009 0.8600 . ?
N009 C00F 1.375(3) . ?
N009 C00I 1.369(3) . ?
N00A N00B 1.382(3) . ?
N00A C00D 1.301(3) . ?
N00B C00M 1.303(3) . ?
C00E H00E 0.9300 . ?
C00E C00K 1.412(3) . ?
C00E C00N 1.374(3) . ?
C00G C00H 1.340(3) . ?
C00G C00I 1.479(3) . ?
C00H H00H 0.9300 . ?
C00H C00K 1.457(3) . ?
C00J C00Q 1.375(4) . ?
C00J C00U 1.497(4) . ?
C00J C00V 1.377(4) . ?
C00K C00L 1.400(3) . ?
C00L H00L 0.9300 . ?
C00L C00O 1.384(4) . ?
C00N C00P 1.418(3) . ?
C00O H00O 0.9300 . ?
C00O C00P 1.375(4) . ?
C00Q H00Q 0.9300 . ?
C00Q C00R 1.382(4) . ?
C00R H00R 0.9300 . ?
C00R C00T 1.368(5) . ?
C00S H00A 0.9600 . ?
C00S H00B 0.9600 . ?
C00S H00C 0.9600 . ?
C00T C00W 1.383(5) . ?
C00U H00D 0.9700 . ?
C00U H00F 0.9700 . ?
C00V H00V 0.9300 . ?
C00V C00W 1.375(5) . ?
C00W H00W 0.9300 . ?

loop_
_geom_torsion_atom_site_label_1
_geom_torsion_atom_site_label_2
_geom_torsion_atom_site_label_3
_geom_torsion_atom_site_label_4
_geom_torsion
_geom_torsion_site_symmetry_1
_geom_torsion_site_symmetry_2
_geom_torsion_site_symmetry_3
_geom_torsion_site_symmetry_4
_geom_torsion_publ_flag
S001 C00G C00H C00K 2.2(4) . . . . ?
S001 C00G C00I O005 179.9(2) . . . . ?
S001 C00G C00I N009 0.1(2) . . . . ?
Cl04 C00T C00W C00V 179.1(2) . . . . ?
O007 C00N C00P O006 -1.9(3) . . . . ?
O007 C00N C00P C00O 178.4(2) . . . . ?
N00A N00B C00M S002 -0.2(3) . . . . ?
N00A N00B C00M S003 -179.95(18) . . . . ?
N00B N00A C00D S002 0.8(3) . . . . ?
N00B N00A C00D N008 179.8(2) . . . . ?
C00D S002 C00M S003 -179.70(16) . . . . ?
C00D S002 C00M N00B 0.6(2) . . . . ?
C00D N008 C00F S001 2.2(4) . . . . ?
C00D N008 C00F N009 -178.8(2) . . . . ?
C00D N00A N00B C00M -0.4(3) . . . . ?
C00E C00K C00L C00O -1.4(4) . . . . ?
C00E C00N C00P O006 178.1(2) . . . . ?
C00E C00N C00P C00O -1.7(4) . . . . ?
C00F S001 C00G C00H 177.3(2) . . . . ?
C00F S001 C00G C00I -0.25(17) . . . . ?
C00F N008 C00D S002 -176.26(18) . . . . ?
C00F N008 C00D N00A 4.8(4) . . . . ?
C00F N009 C00I O005 -179.6(2) . . . . ?
C00F N009 C00I C00G 0.2(3) . . . . ?
C00G S001 C00F N008 179.4(2) . . . . ?
C00G S001 C00F N009 0.36(18) . . . . ?
C00G C00H C00K C00E 175.3(2) . . . . ?
C00G C00H C00K C00L -4.5(4) . . . . ?
C00H C00G C00I O005 2.2(4) . . . . ?
C00H C00G C00I N009 -177.7(2) . . . . ?
C00H C00K C00L C00O 178.4(3) . . . . ?
C00I N009 C00F S001 -0.4(3) . . . . ?
C00I N009 C00F N008 -179.6(2) . . . . ?
C00I C00G C00H C00K 179.5(2) . . . . ?
C00J C00Q C00R C00T 0.9(4) . . . . ?
C00J C00V C00W C00T -0.1(5) . . . . ?
C00K C00E C00N O007 -179.9(2) . . . . ?
C00K C00E C00N C00P 0.2(4) . . . . ?
C00K C00L C00O C00P -0.2(4) . . . . ?
C00L C00O C00P O006 -178.0(3) . . . . ?
C00L C00O C00P C00N 1.7(4) . . . . ?
C00M S002 C00D N008 -179.9(2) . . . . ?
C00M S002 C00D N00A -0.8(2) . . . . ?
C00M S003 C00U C00J 178.1(2) . . . . ?
C00N C00E C00K C00H -178.4(2) . . . . ?
C00N C00E C00K C00L 1.4(4) . . . . ?
C00Q C00J C00U S003 90.9(3) . . . . ?
C00Q C00J C00V C00W 1.2(4) . . . . ?
C00Q C00R C00T Cl04 -179.5(2) . . . . ?
C00Q C00R C00T C00W 0.2(4) . . . . ?
C00R C00T C00W C00V -0.6(5) . . . . ?
C00S O007 C00N C00E 9.4(4) . . . . ?
C00S O007 C00N C00P -170.7(2) . . . . ?
C00U S003 C00M S002 172.68(19) . . . . ?
C00U S003 C00M N00B -7.6(3) . . . . ?
C00U C00J C00Q C00R 176.1(3) . . . . ?
C00U C00J C00V C00W -176.6(3) . . . . ?
C00V C00J C00Q C00R -1.7(4) . . . . ?
C00V C00J C00U S003 -91.4(3) . . . . ?

loop_
_smtbx_masks_void_nr
_smtbx_masks_void_average_x
_smtbx_masks_void_average_y
_smtbx_masks_void_average_z
_smtbx_masks_void_volume
_smtbx_masks_void_count_electrons
_smtbx_masks_void_content
1 0.776 0.500 0.427 454.2 59.6 '1.2 C4H8O2'
